data_7202058
loop_
_publ_author_name
'Fisher, Matthew G.'
'Gale, Philip A.'
'Light, Mark E.'
'Quesada, Roberto'

_publ_section_title
;
 Hydrogen bonded networks in N--alkyl substituted thiourea platinum
 (II) oxocarbodianion and carboxylate salts
;
_journal_issue 9
_journal_name_full CrystEngComm
_journal_page_first 1180
_journal_paper_doi 10.1039/b803260b
_journal_volume 10
_journal_year 2008
_chemical_compound_source 'Roberto Quesada'
_chemical_formula_moiety 'C16 H24 N8 Pt S4, C4 O4'
_chemical_formula_sum 'C20 H24 N8 O4 Pt S4'
_chemical_formula_weight 763.80
_chemical_name_systematic
;
?
;
_space_group_IT_number 58
_symmetry_cell_setting orthorhombic
_symmetry_space_group_name_Hall '-P 2 2n'
_symmetry_space_group_name_H-M 'P n n m'
_atom_sites_solution_hydrogens geom
_atom_sites_solution_primary direct
_atom_sites_solution_secondary difmap
_audit_creation_method SHELXL-97
_cell_angle_alpha 90.00
_cell_angle_beta 90.00
_cell_angle_gamma 90.00
_cell_formula_units_Z 2
_cell_length_a 13.882(5)
_cell_length_b 8.601(5)
_cell_length_c 11.590(5)
_cell_measurement_reflns_used 1819
_cell_measurement_temperature 120(2)
_cell_measurement_theta_max 27.48
_cell_measurement_theta_min 1.00
_cell_volume 1383.8(11)
_computing_cell_refinement 'DENZO (Otwinowski & Minor, 1997) & COLLECT (Hooft, R.W.W., 1998)'
_computing_data_collection 'COLLECT (Hooft, R.W.W., 1998)'
_computing_data_reduction 'DENZO (Otwinowski & Minor, 1997) & COLLECT (Hooft, R.W.W., 1998)'
_computing_molecular_graphics 'CAMERON (Watkin, et al., 1993)'
_computing_publication_material 'WINGX (Farrugia, 1998)'
_computing_structure_refinement 'SHELXL-97 (Sheldrick, 1997)'
_computing_structure_solution 'SHELXS-97 (Sheldrick, 1997)'
_diffrn_ambient_temperature 120(2)
_diffrn_detector_area_resol_mean 9.091
_diffrn_measured_fraction_theta_full 0.995
_diffrn_measured_fraction_theta_max 0.995
_diffrn_measurement_device_type 'Bruker-Nonius CCD camera on \k-goniostat'
_diffrn_measurement_method '\f & \w scans to fill the asymmetric unit'
_diffrn_radiation_monochromator graphite
_diffrn_radiation_source 'Bruker Nonius FR591 Rotating Anode'
_diffrn_radiation_type MoK\a
_diffrn_radiation_wavelength 0.71069
_diffrn_reflns_av_R_equivalents 0.0409
_diffrn_reflns_av_sigmaI/netI 0.0299
_diffrn_reflns_limit_h_max 13
_diffrn_reflns_limit_h_min -18
_diffrn_reflns_limit_k_max 10
_diffrn_reflns_limit_k_min -11
_diffrn_reflns_limit_l_max 13
_diffrn_reflns_limit_l_min -14
_diffrn_reflns_number 12377
_diffrn_reflns_theta_full 27.48
_diffrn_reflns_theta_max 27.48
_diffrn_reflns_theta_min 3.29
_diffrn_standards_number 0
_exptl_absorpt_coefficient_mu 5.414
_exptl_absorpt_correction_T_max 0.4106
_exptl_absorpt_correction_T_min 0.4006
_exptl_absorpt_correction_type multi-scan
_exptl_absorpt_process_details
;
SADABS V2.10 (Sheldrick, G.M., 2003)
;
_exptl_crystal_colour Yellow
_exptl_crystal_density_diffrn 1.833
_exptl_crystal_density_method 'not measured'
_exptl_crystal_description Block
_exptl_crystal_F_000 748
_exptl_crystal_size_max 0.2
_exptl_crystal_size_mid 0.2
_exptl_crystal_size_min 0.2
_refine_diff_density_max 0.945
_refine_diff_density_min -2.243
_refine_diff_density_rms 0.235
_refine_ls_extinction_method none
_refine_ls_goodness_of_fit_ref 1.276
_refine_ls_hydrogen_treatment constr
_refine_ls_matrix_type full
_refine_ls_number_parameters 143
_refine_ls_number_reflns 1655
_refine_ls_number_restraints 108
_refine_ls_restrained_S_all 1.237
_refine_ls_R_factor_all 0.0559
_refine_ls_R_factor_gt 0.0484
_refine_ls_shift/su_max 0.025
_refine_ls_shift/su_mean 0.001
_refine_ls_structure_factor_coef Fsqd
_refine_ls_weighting_details 'calc w=1/[\s^2^(Fo^2^)+(0.0541P)^2^+36.6041P] where P=(Fo^2^+2Fc^2^)/3'
_refine_ls_weighting_scheme calc
_refine_ls_wR_factor_gt 0.1581
_refine_ls_wR_factor_ref 0.1614
_reflns_number_gt 1452
_reflns_number_total 1655
_reflns_threshold_expression >2sigma(I)
_cod_data_source_file b803260b.txt
_cod_data_source_block 2006sot0114
_cod_depositor_comments
;
The following automatic conversions were performed:
'_symmetry_cell_setting' value 'Orthorhombic' changed to 'orthorhombic'
according to '/home/saulius/struct/CIF-dictionaries/cif_core.dic'
dictionary named 'cif_core.dic' version 2.4.1 from 2010-06-29.

Automatic conversion script
Id: cif_fix_enum 1527 2010-12-29 10:47:43Z saulius 
;
_cod_original_sg_symbol_H-M Pnnm
_cod_database_code 7202058

loop_
_symmetry_equiv_pos_as_xyz
'x, y, z'
'-x, -y, z'
'x+1/2, -y+1/2, -z+1/2'
'-x+1/2, y+1/2, -z+1/2'
'-x, -y, -z'
'x, y, -z'
'-x-1/2, y-1/2, z-1/2'
'x-1/2, -y-1/2, z-1/2'

loop_
_atom_site_label
_atom_site_type_symbol
_atom_site_fract_x
_atom_site_fract_y
_atom_site_fract_z
_atom_site_U_iso_or_equiv
_atom_site_adp_type
_atom_site_occupancy
_atom_site_symmetry_multiplicity
_atom_site_calc_flag
_atom_site_refinement_flags
_atom_site_disorder_assembly
_atom_site_disorder_group
Pt1 Pt 0.5000 0.5000 0.5000 0.0134(2) Uani 1 4 d S . .
S2 S 0.3353(2) 0.5412(4) 0.5000 0.0184(7) Uani 1 2 d SU . .
S1 S 0.4864(2) 0.2311(4) 0.5000 0.0191(7) Uani 1 2 d S . .
N1 N 0.3216(11) 0.1025(18) 0.4041(13) 0.017(3) Uani 0.50 1 d PU A 1
N2 N 0.3974(11) 0.2554(18) 0.2864(12) 0.016(2) Uani 0.50 1 d PU A 1
H2 H 0.4392 0.3213 0.2569 0.019 Uiso 0.50 1 calc PR A 1
C1 C 0.2967(11) 0.0178(17) 0.5000 0.026(3) Uani 1 2 d SU A 1
H1A H 0.3353 0.0522 0.5660 0.039 Uiso 0.50 1 calc PR A 1
H1B H 0.3086 -0.0928 0.4855 0.039 Uiso 0.50 1 calc PR A 1
H1C H 0.2282 0.0336 0.5169 0.039 Uiso 0.50 1 calc PR A 1
C2 C 0.4014(13) 0.195(2) 0.3936(15) 0.015(3) Uani 0.50 1 d PU A 1
C3 C 0.3181(14) 0.198(2) 0.2306(16) 0.019(3) Uani 0.50 1 d PU A 1
H3 H 0.2998 0.2223 0.1537 0.023 Uiso 0.50 1 calc PR A 1
C4 C 0.2700(14) 0.101(2) 0.3011(15) 0.017(3) Uani 0.50 1 d PU A 1
H4 H 0.2132 0.0437 0.2843 0.021 Uiso 0.50 1 calc PR A 1
N3 N 0.1967(11) 0.3741(19) 0.3974(15) 0.019(3) Uani 0.50 1 d PU B 2
N4 N 0.3286(12) 0.3843(18) 0.3002(13) 0.018(2) Uani 0.50 1 d PU B 2
H4A H 0.3883 0.4066 0.2810 0.022 Uiso 0.50 1 calc PR B 2
C5 C 0.1266(10) 0.3973(19) 0.5000 0.029(3) Uani 1 2 d SU B 2
H5A H 0.1620 0.3864 0.5727 0.044 Uiso 0.50 1 calc PR B 2
H5B H 0.0755 0.3189 0.4964 0.044 Uiso 0.50 1 calc SR B 2
H5C H 0.0981 0.5014 0.4958 0.044 Uiso 0.50 1 calc SR B 2
C6 C 0.2875(13) 0.429(2) 0.3973(16) 0.016(3) Uani 0.50 1 d PU B 2
C7 C 0.2669(14) 0.298(2) 0.2326(17) 0.021(3) Uani 0.50 1 d PU B 2
H7 H 0.2792 0.2519 0.1596 0.025 Uiso 0.50 1 calc PR B 2
C8 C 0.1822(14) 0.296(2) 0.2970(16) 0.021(3) Uani 0.50 1 d PU B 2
H8 H 0.1237 0.2474 0.2744 0.025 Uiso 0.50 1 calc PR B 2
O1 O 0.4006(7) 0.2864(13) 0.0000 0.030(2) Uani 1 2 d SU C 2
O2 O 0.5000 0.5000 0.1979(11) 0.034(3) Uani 1 2 d SU D 2
C9 C 0.4544(11) 0.4013(19) 0.0000 0.030(3) Uani 1 2 d SU . 2
C10 C 0.5000 0.5000 0.0888(15) 0.028(3) Uani 1 2 d SU . 2

loop_
_atom_site_aniso_label
_atom_site_aniso_U_11
_atom_site_aniso_U_22
_atom_site_aniso_U_33
_atom_site_aniso_U_23
_atom_site_aniso_U_13
_atom_site_aniso_U_12
Pt1 0.0121(3) 0.0146(4) 0.0136(4) 0.000 0.000 -0.0017(3)
S2 0.0130(14) 0.0188(15) 0.0234(16) 0.000 0.000 0.0002(12)
S1 0.0202(16) 0.0152(15) 0.0218(16) 0.000 0.000 -0.0029(12)
N1 0.022(6) 0.019(5) 0.011(5) -0.001(5) 0.001(5) 0.000(5)
N2 0.023(5) 0.020(5) 0.004(5) 0.004(4) -0.002(4) -0.003(5)
C1 0.022(6) 0.023(7) 0.033(7) 0.000 0.000 0.000(5)
C2 0.021(6) 0.016(6) 0.008(6) -0.002(5) 0.000(5) -0.001(5)
C3 0.024(6) 0.023(5) 0.010(5) -0.004(5) -0.006(5) -0.005(5)
C4 0.023(6) 0.021(6) 0.008(6) -0.006(5) -0.002(5) -0.002(6)
N3 0.017(5) 0.022(6) 0.020(6) 0.003(5) 0.005(5) -0.003(5)
N4 0.023(5) 0.022(5) 0.009(5) 0.000(4) 0.001(5) -0.002(5)
C5 0.017(6) 0.025(7) 0.046(9) 0.000 0.000 -0.003(6)
C6 0.017(5) 0.018(5) 0.014(5) 0.004(5) -0.002(5) -0.002(5)
C7 0.024(6) 0.024(5) 0.014(5) 0.001(5) -0.004(5) -0.002(5)
C8 0.022(6) 0.024(6) 0.015(6) 0.004(6) -0.001(6) -0.005(6)
O1 0.019(5) 0.023(5) 0.050(7) 0.000 0.000 -0.002(4)
O2 0.030(5) 0.033(6) 0.039(6) 0.000 0.000 -0.010(5)
C9 0.017(6) 0.025(6) 0.047(7) 0.000 0.000 0.001(5)
C10 0.018(5) 0.023(6) 0.043(7) 0.000 0.000 -0.003(5)

loop_
_atom_type_symbol
_atom_type_description
_atom_type_scat_dispersion_real
_atom_type_scat_dispersion_imag
_atom_type_scat_source
C C 0.0033 0.0016 'International Tables Vol C Tables 4.2.6.8 and 6.1.1.4'
N N 0.0061 0.0033 'International Tables Vol C Tables 4.2.6.8 and 6.1.1.4'
O O 0.0106 0.0060 'International Tables Vol C Tables 4.2.6.8 and 6.1.1.4'
Pt Pt -1.7033 8.3905 'International Tables Vol C Tables 4.2.6.8 and 6.1.1.4'
S S 0.1246 0.1234 'International Tables Vol C Tables 4.2.6.8 and 6.1.1.4'
H H 0.0000 0.0000 'International Tables Vol C Tables 4.2.6.8 and 6.1.1.4'

loop_
_geom_angle_atom_site_label_1
_geom_angle_atom_site_label_2
_geom_angle_atom_site_label_3
_geom_angle
_geom_angle_site_symmetry_1
_geom_angle_site_symmetry_3
_geom_angle_publ_flag
S2 Pt1 S2 180.0 5_666 . ?
S2 Pt1 S1 94.13(12) 5_666 5_666 ?
S2 Pt1 S1 85.87(12) . 5_666 ?
S2 Pt1 S1 85.87(12) 5_666 . ?
S2 Pt1 S1 94.13(12) . . ?
S1 Pt1 S1 180.0 5_666 . ?
C6 S2 C6 91.1(12) . 6_556 ?
C6 S2 Pt1 107.8(6) . . ?
C6 S2 Pt1 107.8(6) 6_556 . ?
C2 S1 C2 90.6(12) . 6_556 ?
C2 S1 Pt1 103.4(6) . . ?
C2 S1 Pt1 103.4(6) 6_556 . ?
C2 N1 C1 125.8(15) . . ?
C2 N1 C4 110.3(15) . . ?
C1 N1 C4 123.9(15) . . ?
C2 N2 C3 109.3(15) . . ?
N2 C2 N1 105.8(15) . . ?
N2 C2 S1 128.0(14) . . ?
N1 C2 S1 126.2(14) . . ?
C4 C3 N2 109.6(16) . . ?
C3 C4 N1 105.0(16) . . ?
C6 N3 C8 108.2(16) . . ?
C6 N3 C5 122.8(15) . . ?
C8 N3 C5 128.9(15) . . ?
C6 N4 C7 112.0(16) . . ?
N4 C6 N3 107.5(17) . . ?
N4 C6 S2 127.3(14) . . ?
N3 C6 S2 125.1(15) . . ?
N4 C7 C8 103.1(17) . . ?
N3 C8 C7 109.1(17) . . ?
O1 C9 C10 135.8(7) . . ?
O1 C9 C10 135.8(7) . 5_665 ?
C10 C9 C10 88.4(13) . 5_665 ?
O2 C10 C9 134.2(7) . . ?
O2 C10 C9 134.2(7) . 5_665 ?
C9 C10 C9 91.6(13) . 5_665 ?

loop_
_geom_bond_atom_site_label_1
_geom_bond_atom_site_label_2
_geom_bond_distance
_geom_bond_site_symmetry_2
_geom_bond_publ_flag
Pt1 S2 2.314(3) 5_666 ?
Pt1 S2 2.314(3) . ?
Pt1 S1 2.320(4) 5_666 ?
Pt1 S1 2.320(4) . ?
S2 C6 1.668(19) . ?
S2 C6 1.668(19) 6_556 ?
S1 C2 1.734(18) . ?
S1 C2 1.734(18) 6_556 ?
N1 C2 1.37(2) . ?
N1 C1 1.374(18) . ?
N1 C4 1.39(2) . ?
N2 C2 1.35(2) . ?
N2 C3 1.37(2) . ?
C3 C4 1.34(3) . ?
N3 C6 1.35(2) . ?
N3 C8 1.36(3) . ?
N3 C5 1.549(18) . ?
N4 C6 1.32(2) . ?
N4 C7 1.38(2) . ?
C7 C8 1.39(3) . ?
O1 C9 1.239(19) . ?
O2 C10 1.26(2) . ?
C9 C10 1.477(16) . ?
C9 C10 1.477(16) 5_665 ?
C10 C9 1.477(16) 5_665 ?

loop_
_geom_hbond_atom_site_label_D
_geom_hbond_atom_site_label_H
_geom_hbond_atom_site_label_A
_geom_hbond_distance_DH
_geom_hbond_distance_HA
_geom_hbond_distance_DA
_geom_hbond_angle_DHA
_geom_hbond_site_symmetry_A
N4 H4A O2 0.88 1.99 2.838(17) 160.5 .
